data_7037340
loop_
_publ_author_name
'Dauer, David-R'
'Fl\"ugge, Melchior'
'Herbst-Irmer, Regine'
'Stalke, Dietmar'

_publ_section_title
;
 Group 13 metal complexes containing the
 bis-(4-methylbenzoxazol-2-yl)-methanide ligand.
;
_journal_issue 14
_journal_name_full 'Dalton transactions (Cambridge, England : 2003)'
_journal_page_first 6149
_journal_page_last 6158
_journal_paper_doi 10.1039/c5dt03913d
_journal_volume 45
_journal_year 2016
_chemical_formula_moiety 'C19 H18 Al I N2 O2'
_chemical_formula_sum 'C19 H18 Al I N2 O2'
_chemical_formula_weight 460.23
_chemical_name_common '[EtI{(4-Me-NCOC6H3)2CH}]'
_chemical_name_systematic 'Iodo ethyl aluminium bis-(4-methylbenzoxazol-2-yl)-methanide'
_chemical_properties_physical 'Air-sensitive, Moisture-sensitive, Oxygen-sensitive'
_space_group_crystal_system monoclinic
_space_group_IT_number 14
_space_group_name_Hall '-P 2ybc'
_space_group_name_H-M_alt 'P 1 21/c 1'
_symmetry_space_group_name_Hall '-P 2ybc'
_symmetry_space_group_name_H-M 'P 1 21/c 1'
_atom_sites_solution_hydrogens geom
_audit_creation_method SHELXL-2013
_audit_update_record
;
2015-10-03 deposited with the CCDC.
2015-11-19 downloaded from the CCDC.
;
_cell_angle_alpha 90
_cell_angle_beta 96.59(2)
_cell_angle_gamma 90
_cell_formula_units_Z 4
_cell_length_a 9.102(3)
_cell_length_b 7.647(2)
_cell_length_c 26.711(4)
_cell_measurement_reflns_used 9995
_cell_measurement_temperature 100(2)
_cell_measurement_theta_max 27.85
_cell_measurement_theta_min 2.2525
_cell_volume 1846.9(8)
_computing_cell_refinement 'SAINT V8.34A'
_computing_data_collection 'APEX2 v2012.2'
_computing_data_reduction 'SAINT V8.34A'
_computing_molecular_graphics 'XP Version 5.1'
_computing_publication_material 'XP Version 5.1'
_computing_structure_refinement 'SHELXL-2013 (Sheldrick, 2013)'
_computing_structure_solution 'SHELXT (Sheldrick,Acta Cryst.(2015)A71,3-8)'
_diffrn_ambient_temperature 100(2)
_diffrn_measured_fraction_theta_full 0.999
_diffrn_measured_fraction_theta_max 0.999
_diffrn_measurement_device_type 'Bruker Smart APEX II Quazar'
_diffrn_measurement_method 'omega scans'
_diffrn_radiation_type MoK\a
_diffrn_radiation_wavelength 0.71073
_diffrn_reflns_av_R_equivalents 0.0231
_diffrn_reflns_av_unetI/netI 0.0136
_diffrn_reflns_Laue_measured_fraction_full 0.999
_diffrn_reflns_Laue_measured_fraction_max 0.999
_diffrn_reflns_limit_h_max 11
_diffrn_reflns_limit_h_min -11
_diffrn_reflns_limit_k_max 10
_diffrn_reflns_limit_k_min -10
_diffrn_reflns_limit_l_max 34
_diffrn_reflns_limit_l_min -35
_diffrn_reflns_number 38660
_diffrn_reflns_point_group_measured_fraction_full 0.999
_diffrn_reflns_point_group_measured_fraction_max 0.999
_diffrn_reflns_theta_full 25.242
_diffrn_reflns_theta_max 27.884
_diffrn_reflns_theta_min 1.535
_diffrn_source 'INCOATEC Microsource'
_exptl_absorpt_coefficient_mu 1.796
_exptl_absorpt_correction_T_max 0.7456
_exptl_absorpt_correction_T_min 0.6996
_exptl_absorpt_correction_type multi-scan
_exptl_absorpt_process_details SADABS-2014/4
_exptl_crystal_colour yellow
_exptl_crystal_density_diffrn 1.655
_exptl_crystal_description block
_exptl_crystal_F_000 912
_exptl_crystal_preparation Luminescent
_exptl_crystal_recrystallization_method 'Re-crystallisation from solvent: toluene'
_exptl_crystal_size_max 0.152
_exptl_crystal_size_mid 0.096
_exptl_crystal_size_min 0.090
_refine_diff_density_max 0.730
_refine_diff_density_min -0.406
_refine_diff_density_rms 0.061
_refine_ls_extinction_method none
_refine_ls_goodness_of_fit_ref 1.065
_refine_ls_hydrogen_treatment constr
_refine_ls_matrix_type full
_refine_ls_number_parameters 257
_refine_ls_number_reflns 4398
_refine_ls_number_restraints 349
_refine_ls_restrained_S_all 1.048
_refine_ls_R_factor_all 0.0236
_refine_ls_R_factor_gt 0.0210
_refine_ls_shift/su_max 0.003
_refine_ls_shift/su_mean 0.000
_refine_ls_structure_factor_coef Fsqd
_refine_ls_weighting_details 'w=1/[\s^2^(Fo^2^)+(0.0255P)^2^+1.2530P] where P=(Fo^2^+2Fc^2^)/3'
_refine_ls_weighting_scheme calc
_refine_ls_wR_factor_gt 0.0520
_refine_ls_wR_factor_ref 0.0534
_reflns_Friedel_coverage 0.000
_reflns_number_gt 4066
_reflns_number_total 4398
_reflns_threshold_expression 'I > 2\s(I)'
_cod_data_source_file c5dt03913d2.cif
_cod_data_source_block 7_mbox2CHAlEtI
_cod_depositor_comments 'Adding full bibliography for 7037336--7037343.cif.'
_cod_database_code 7037340
_shelx_space_group_comment
;
The symmetry employed for this shelxl refinement is uniquely defined
by the following loop, which should always be used as a source of
symmetry information in preference to the above space-group names.
They are only intended as comments.
;
_shelx_estimated_absorpt_t_min 0.772
_shelx_estimated_absorpt_t_max 0.855
_shelxl_version_number 2013-4

loop_
_space_group_symop_operation_xyz
'x, y, z'
'-x, y+1/2, -z+1/2'
'-x, -y, -z'
'x, -y-1/2, z-1/2'

loop_
_atom_site_label
_atom_site_type_symbol
_atom_site_fract_x
_atom_site_fract_y
_atom_site_fract_z
_atom_site_U_iso_or_equiv
_atom_site_adp_type
_atom_site_occupancy
_atom_site_site_symmetry_order
_atom_site_calc_flag
_atom_site_refinement_flags_posn
_atom_site_refinement_flags_adp
_atom_site_refinement_flags_occupancy
_atom_site_disorder_assembly
_atom_site_disorder_group
C1' C 0.3154(2) 0.8674(2) 0.46033(6) 0.0222(3) Uani 1 1 d D U . . .
H1' H 0.3419 0.9335 0.4901 0.027 Uiso 1 1 calc R U . . .
C1 C 0.41330(19) 0.8571(2) 0.42457(6) 0.0192(3) Uani 1 1 d D U . . .
O1 O 0.54146(13) 0.94856(16) 0.43220(4) 0.0218(2) Uani 1 1 d D U . . .
C2 C 0.61419(19) 0.9205(2) 0.39031(6) 0.0207(3) Uani 1 1 d D U . . .
C3 C 0.7480(2) 0.9902(2) 0.38200(7) 0.0259(4) Uani 1 1 d D U . . .
H3 H 0.8032 1.0645 0.4057 0.031 Uiso 1 1 calc R U . . .
C4 C 0.7973(2) 0.9444(3) 0.33636(7) 0.0271(4) Uani 1 1 d D U . . .
H4 H 0.8886 0.9897 0.3280 0.032 Uiso 1 1 calc R U . . .
C5 C 0.71483(19) 0.8332(2) 0.30266(7) 0.0237(4) Uani 1 1 d D U . . .
H5 H 0.7525 0.8053 0.2719 0.028 Uiso 1 1 calc R U . . .
C6 C 0.57913(18) 0.7604(2) 0.31189(6) 0.0200(3) Uani 1 1 d D U . . .
C7 C 0.52919(18) 0.8095(2) 0.35744(6) 0.0179(3) Uani 1 1 d D U . . .
N1 N 0.39983(15) 0.76868(19) 0.38045(5) 0.0174(3) Uani 1 1 d D U . . .
C15 C 0.4992(2) 0.6367(3) 0.27455(7) 0.0260(4) Uani 1 1 d D U . . .
H15A H 0.3967 0.6757 0.2663 0.039 Uiso 1 1 calc R U . . .
H15B H 0.5001 0.5190 0.2891 0.039 Uiso 1 1 calc R U . . .
H15C H 0.5485 0.6345 0.2438 0.039 Uiso 1 1 calc R U . . .
Al1 Al 0.22974(5) 0.62851(7) 0.35981(2) 0.01660(11) Uani 1 1 d D U . . .
C1M C 0.1270(2) 0.7057(3) 0.29599(7) 0.0199(4) Uani 0.9229(7) 1 d D U P A 1
H1MA H 0.1576 0.6321 0.2685 0.024 Uiso 0.9229(7) 1 calc R U P A 1
H1MB H 0.0191 0.6907 0.2965 0.024 Uiso 0.9229(7) 1 calc R U P A 1
C2M C 0.1610(3) 0.9008(4) 0.28541(9) 0.0310(5) Uani 0.9229(7) 1 d D U P A 1
H2MA H 0.1426 0.9721 0.3145 0.046 Uiso 0.9229(7) 1 calc R U P A 1
H2MB H 0.0969 0.9405 0.2556 0.046 Uiso 0.9229(7) 1 calc R U P A 1
H2MC H 0.2647 0.9126 0.2794 0.046 Uiso 0.9229(7) 1 calc R U P A 1
I1 I 0.31991(2) 0.31044(2) 0.36725(2) 0.02534(5) Uani 0.9229(7) 1 d D U P A 1
C1M' C 0.248(2) 0.3787(18) 0.3518(8) 0.022(2) Uani 0.0771(7) 1 d D U P A 2
H1MC H 0.1857 0.3206 0.3748 0.027 Uiso 0.0771(7) 1 calc R U P A 2
H1MD H 0.2074 0.3480 0.3169 0.027 Uiso 0.0771(7) 1 calc R U P A 2
C2M' C 0.407(3) 0.301(3) 0.3617(11) 0.036(3) Uani 0.0771(7) 1 d D U P A 2
H2MD H 0.4024 0.1740 0.3565 0.055 Uiso 0.0771(7) 1 calc R U P A 2
H2ME H 0.4480 0.3260 0.3965 0.055 Uiso 0.0771(7) 1 calc R U P A 2
H2MF H 0.4697 0.3535 0.3384 0.055 Uiso 0.0771(7) 1 calc R U P A 2
I1' I 0.1136(2) 0.8068(3) 0.28035(6) 0.0298(7) Uani 0.0771(7) 1 d D U P A 2
C8 C 0.1801(2) 0.7840(2) 0.45382(6) 0.0206(3) Uani 1 1 d D U . . .
O2 O 0.08692(14) 0.80763(16) 0.48944(4) 0.0241(3) Uani 1 1 d D U . . .
C9 C -0.0380(2) 0.7104(2) 0.47379(7) 0.0236(4) Uani 1 1 d D U . . .
C10 C -0.1611(2) 0.6949(3) 0.49915(7) 0.0292(4) Uani 1 1 d D U . . .
H10 H -0.1697 0.7538 0.5300 0.035 Uiso 1 1 calc R U . . .
C11 C -0.2712(2) 0.5871(3) 0.47636(8) 0.0320(4) Uani 1 1 d D U . . .
H11 H -0.3588 0.5703 0.4919 0.038 Uiso 1 1 calc R U . . .
C12 C -0.2558(2) 0.5023(3) 0.43078(8) 0.0304(4) Uani 1 1 d D U . . .
H12 H -0.3342 0.4297 0.4164 0.036 Uiso 1 1 calc R U . . .
C13 C -0.1297(2) 0.5198(2) 0.40538(7) 0.0251(4) Uani 1 1 d D U . . .
C14 C -0.01958(19) 0.6283(2) 0.42855(6) 0.0203(3) Uani 1 1 d D U . . .
N2 N 0.12273(16) 0.67935(18) 0.41582(5) 0.0185(3) Uani 1 1 d D U . . .
C16 C -0.1205(2) 0.4265(3) 0.35649(8) 0.0329(4) Uani 1 1 d D U . . .
H16A H -0.2054 0.3478 0.3496 0.049 Uiso 1 1 calc R U . . .
H16B H -0.0288 0.3584 0.3587 0.049 Uiso 1 1 calc R U . . .
H16C H -0.1213 0.5122 0.3292 0.049 Uiso 1 1 calc R U . . .

loop_
_atom_site_aniso_label
_atom_site_aniso_U_11
_atom_site_aniso_U_22
_atom_site_aniso_U_33
_atom_site_aniso_U_23
_atom_site_aniso_U_13
_atom_site_aniso_U_12
C1' 0.0296(9) 0.0225(8) 0.0141(7) -0.0048(6) 0.0009(6) 0.0011(7)
C1 0.0236(8) 0.0170(8) 0.0160(7) 0.0004(6) -0.0028(6) 0.0010(6)
O1 0.0248(6) 0.0218(6) 0.0180(6) -0.0027(5) -0.0013(5) -0.0017(5)
C2 0.0248(8) 0.0191(8) 0.0175(7) 0.0014(6) -0.0009(6) 0.0011(6)
C3 0.0255(9) 0.0216(9) 0.0289(9) 0.0024(7) -0.0034(7) -0.0038(7)
C4 0.0220(8) 0.0270(9) 0.0323(9) 0.0067(8) 0.0035(7) -0.0034(7)
C5 0.0224(8) 0.0259(9) 0.0232(8) 0.0044(7) 0.0039(7) 0.0016(7)
C6 0.0204(8) 0.0208(8) 0.0189(8) 0.0030(6) 0.0022(6) 0.0019(7)
C7 0.0189(8) 0.0161(8) 0.0180(7) 0.0030(6) -0.0002(6) 0.0004(6)
N1 0.0213(7) 0.0179(7) 0.0129(6) -0.0008(5) 0.0012(5) 0.0006(5)
C15 0.0278(9) 0.0315(10) 0.0195(8) -0.0063(7) 0.0065(7) -0.0027(8)
Al1 0.0213(2) 0.0152(2) 0.0135(2) -0.00082(18) 0.00316(18) -0.00120(19)
C1M 0.0227(9) 0.0217(10) 0.0151(8) 0.0019(8) 0.0007(7) -0.0010(8)
C2M 0.0280(11) 0.0298(13) 0.0347(12) 0.0143(10) 0.0021(9) -0.0019(10)
I1 0.03510(9) 0.01524(7) 0.02699(8) 0.00104(5) 0.00926(6) 0.00366(5)
C1M' 0.025(4) 0.021(3) 0.021(4) -0.005(3) 0.005(4) 0.007(3)
C2M' 0.038(6) 0.037(6) 0.037(7) -0.010(6) 0.012(5) 0.015(5)
I1' 0.0298(10) 0.0380(15) 0.0215(9) 0.0034(8) 0.0024(6) 0.0030(9)
C8 0.0284(9) 0.0202(8) 0.0136(7) 0.0016(6) 0.0044(6) 0.0058(7)
O2 0.0289(7) 0.0287(7) 0.0158(6) -0.0001(5) 0.0062(5) 0.0062(5)
C9 0.0272(9) 0.0242(9) 0.0199(8) 0.0064(7) 0.0049(7) 0.0078(7)
C10 0.0323(10) 0.0323(10) 0.0250(9) 0.0105(7) 0.0120(7) 0.0129(8)
C11 0.0276(9) 0.0351(11) 0.0359(10) 0.0180(8) 0.0143(8) 0.0102(8)
C12 0.0271(9) 0.0271(10) 0.0376(10) 0.0119(8) 0.0067(8) -0.0005(8)
C13 0.0268(9) 0.0212(9) 0.0281(9) 0.0083(7) 0.0063(7) 0.0007(7)
C14 0.0229(8) 0.0194(8) 0.0196(8) 0.0074(6) 0.0067(6) 0.0046(6)
N2 0.0224(7) 0.0184(7) 0.0152(6) 0.0015(5) 0.0042(5) 0.0006(5)
C16 0.0333(10) 0.0303(10) 0.0360(10) -0.0043(8) 0.0082(8) -0.0130(8)

loop_
_atom_type_symbol
_atom_type_description
_atom_type_scat_dispersion_real
_atom_type_scat_dispersion_imag
_atom_type_scat_source
C C 0.0033 0.0016 'International Tables Vol C Tables 4.2.6.8 and 6.1.1.4'
H H 0.0000 0.0000 'International Tables Vol C Tables 4.2.6.8 and 6.1.1.4'
N N 0.0061 0.0033 'International Tables Vol C Tables 4.2.6.8 and 6.1.1.4'
O O 0.0106 0.0060 'International Tables Vol C Tables 4.2.6.8 and 6.1.1.4'
Al Al 0.0645 0.0514 'International Tables Vol C Tables 4.2.6.8 and 6.1.1.4'
I I -0.4742 1.8119 'International Tables Vol C Tables 4.2.6.8 and 6.1.1.4'

loop_
_geom_angle_atom_site_label_1
_geom_angle_atom_site_label_2
_geom_angle_atom_site_label_3
_geom_angle
C8 C1' C1 121.56(15)
N1 C1 O1 112.30(14)
N1 C1 C1' 129.08(16)
O1 C1 C1' 118.60(15)
C1 O1 C2 106.39(13)
C3 C2 O1 126.02(16)
C3 C2 C7 125.14(16)
O1 C2 C7 108.83(14)
C2 C3 C4 115.17(17)
C3 C4 C5 121.07(17)
C4 C5 C6 123.27(17)
C7 C6 C5 115.30(16)
C7 C6 C15 124.49(15)
C5 C6 C15 120.20(15)
C2 C7 C6 120.02(15)
C2 C7 N1 106.80(14)
C6 C7 N1 133.18(15)
C1 N1 C7 105.66(14)
C1 N1 Al1 121.41(12)
C7 N1 Al1 132.91(11)
N1 Al1 N2 97.38(7)
N1 Al1 C1M' 120.6(6)
N2 Al1 C1M' 110.2(6)
N1 Al1 C1M 112.07(8)
N2 Al1 C1M 112.79(8)
N1 Al1 I1 105.53(5)
N2 Al1 I1 108.56(5)
C1M Al1 I1 118.28(7)
N1 Al1 I1' 100.29(7)
N2 Al1 I1' 109.30(6)
C1M' Al1 I1' 117.0(6)
C2M C1M Al1 111.44(14)
C2M' C1M' Al1 116.8(14)
N2 C8 O2 112.77(15)
N2 C8 C1' 129.16(15)
O2 C8 C1' 118.07(15)
C8 O2 C9 105.96(13)
C10 C9 O2 125.75(17)
C10 C9 C14 125.06(18)
O2 C9 C14 109.19(15)
C9 C10 C11 115.04(18)
C10 C11 C12 121.28(17)
C11 C12 C13 122.94(19)
C14 C13 C12 115.41(17)
C14 C13 C16 124.24(16)
C12 C13 C16 120.35(18)
C9 C14 C13 120.28(16)
C9 C14 N2 106.65(15)
C13 C14 N2 133.07(16)
C8 N2 C14 105.41(14)
C8 N2 Al1 121.33(12)
C14 N2 Al1 133.26(12)

loop_
_geom_bond_atom_site_label_1
_geom_bond_atom_site_label_2
_geom_bond_distance
C1' C8 1.380(3)
C1' C1 1.381(2)
C1 N1 1.352(2)
C1 O1 1.355(2)
O1 C2 1.381(2)
C2 C3 1.371(2)
C2 C7 1.390(2)
C3 C4 1.391(3)
C4 C5 1.394(3)
C5 C6 1.402(2)
C6 C7 1.398(2)
C6 C15 1.501(2)
C7 N1 1.424(2)
N1 Al1 1.9115(16)
Al1 N2 1.9164(15)
Al1 C1M' 1.932(14)
Al1 C1M 1.940(2)
Al1 I1 2.5674(8)
Al1 I1' 2.639(2)
C1M C2M 1.556(4)
C1M' C2M' 1.555(18)
C8 N2 1.350(2)
C8 O2 1.357(2)
O2 C9 1.383(2)
C9 C10 1.379(3)
C9 C14 1.389(2)
C10 C11 1.383(3)
C11 C12 1.401(3)
C12 C13 1.406(2)
C13 C14 1.390(3)
C13 C16 1.499(3)
C14 N2 1.431(2)

loop_
_geom_hbond_atom_site_label_D
_geom_hbond_atom_site_label_H
_geom_hbond_atom_site_label_A
_geom_hbond_distance_DH
_geom_hbond_distance_HA
_geom_hbond_distance_DA
_geom_hbond_angle_DHA
_geom_hbond_site_symmetry_A
C1' H1' O1 0.95 2.40 3.326(2) 166.0 3_676
C10 H10 I1 0.95 3.24 4.001(2) 138.3 3_566

loop_
_geom_torsion_atom_site_label_1
_geom_torsion_atom_site_label_2
_geom_torsion_atom_site_label_3
_geom_torsion_atom_site_label_4
_geom_torsion
C8 C1' C1 N1 -1.4(3)
C8 C1' C1 O1 177.00(16)
N1 C1 O1 C2 1.04(18)
C1' C1 O1 C2 -177.64(15)
C1 O1 C2 C3 179.24(17)
C1 O1 C2 C7 -0.56(18)
O1 C2 C3 C4 -178.96(16)
C7 C2 C3 C4 0.8(3)
C2 C3 C4 C5 -0.9(3)
C3 C4 C5 C6 0.0(3)
C4 C5 C6 C7 1.1(3)
C4 C5 C6 C15 -177.90(17)
C3 C2 C7 C6 0.3(3)
O1 C2 C7 C6 -179.92(14)
C3 C2 C7 N1 -179.88(16)
O1 C2 C7 N1 -0.07(18)
C5 C6 C7 C2 -1.2(2)
C15 C6 C7 C2 177.75(16)
C5 C6 C7 N1 179.01(17)
C15 C6 C7 N1 -2.1(3)
O1 C1 N1 C7 -1.08(18)
C1' C1 N1 C7 177.43(17)
O1 C1 N1 Al1 -179.92(10)
C1' C1 N1 Al1 -1.4(3)
C2 C7 N1 C1 0.68(17)
C6 C7 N1 C1 -179.50(18)
C2 C7 N1 Al1 179.32(12)
C6 C7 N1 Al1 -0.9(3)
C1 C1' C8 N2 2.7(3)
C1 C1' C8 O2 -176.72(16)
N2 C8 O2 C9 0.72(18)
C1' C8 O2 C9 -179.80(15)
C8 O2 C9 C10 179.18(17)
C8 O2 C9 C14 -0.03(18)
O2 C9 C10 C11 -178.77(16)
C14 C9 C10 C11 0.3(3)
C9 C10 C11 C12 -0.2(3)
C10 C11 C12 C13 0.1(3)
C11 C12 C13 C14 -0.1(3)
C11 C12 C13 C16 -179.57(18)
C10 C9 C14 C13 -0.3(3)
O2 C9 C14 C13 178.92(15)
C10 C9 C14 N2 -179.82(16)
O2 C9 C14 N2 -0.60(18)
C12 C13 C14 C9 0.2(2)
C16 C13 C14 C9 179.61(18)
C12 C13 C14 N2 179.54(17)
C16 C13 C14 N2 -1.0(3)
O2 C8 N2 C14 -1.08(18)
C1' C8 N2 C14 179.51(18)
O2 C8 N2 Al1 178.65(10)
C1' C8 N2 Al1 -0.8(2)
C9 C14 N2 C8 1.00(18)
C13 C14 N2 C8 -178.44(18)
C9 C14 N2 Al1 -178.68(12)
C13 C14 N2 Al1 1.9(3)
